data_7215127
loop_
_publ_author_name
'Konoshima, Hayato'
'Nagao, Saori'
'Kiyota, Issui'
'Amimoto, Kiichi'
'Yamamoto, Norifumi'
'Sekine, Masahiko'
'Nakata, Munetaka'
'Furukawa, Kazuki'
'Sekiya, Hiroshi'

_publ_section_title
;
 Excited-state intramolecular proton transfer and charge transfer in
 2-(2'-hydroxyphenyl)benzimidazole crystals studied by polymorphs-selected
 electronic spectroscopy.
;
_journal_issue 47
_journal_name_full 'Physical chemistry chemical physics : PCCP'
_journal_page_first 16448
_journal_page_last 16457
_journal_paper_doi 10.1039/c2cp42686b
_journal_volume 14
_journal_year 2012
_chemical_compound_source 'synthesis as described'
_chemical_formula_moiety 'C13 H10 N2 O1'
_chemical_formula_sum 'C13 H10 N2 O'
_chemical_formula_weight 210.24
_chemical_name_systematic
;
2-(2'-hydroxyphenyl)benzimidazole
;
_space_group_IT_number 14
_symmetry_cell_setting monoclinic
_symmetry_Int_Tables_number 14
_symmetry_space_group_name_Hall '-P 2ybc'
_symmetry_space_group_name_H-M 'P 1 21/c 1'
_atom_sites_solution_hydrogens geom
_atom_sites_solution_primary direct
_atom_sites_solution_secondary difmap
_audit_creation_date 2011-12-03
_audit_creation_method 'WinGX routine CIF_UPDATE'
_cell_angle_alpha 90
_cell_angle_beta 102.450(1)
_cell_angle_gamma 90
_cell_formula_units_Z 4
_cell_length_a 16.8136(4)
_cell_length_b 4.7190(1)
_cell_length_c 12.9222(3)
_cell_measurement_reflns_used 8057
_cell_measurement_temperature 90(2)
_cell_measurement_theta_max 28.5459
_cell_measurement_theta_min 2.4811
_cell_measurement_wavelength 0.71073
_cell_volume 1001.18(4)
_computing_cell_refinement 'SAINT (Bruker, 2009)'
_computing_data_collection 'APEX2 (Bruker, 2009)'
_computing_data_reduction 'SAINT (Bruker, 2009)'
_computing_molecular_graphics 'Mercury (Macrae et al., 2008)'
_computing_publication_material 'WinGX (Farrugia, 1999) and publCIF (Westrip,2010)'
_computing_structure_refinement 'SHELXL-97 (Sheldrick, 1997)'
_computing_structure_solution 'SHELXS-97 (Sheldrick, 1990)'
_diffrn_ambient_temperature 90(2)
_diffrn_detector_area_resol_mean 8.333
_diffrn_measured_fraction_theta_full 0.987
_diffrn_measured_fraction_theta_max 0.915
_diffrn_measurement_device_type 'CCD area detector'
_diffrn_measurement_method 'phi and omega scan'
_diffrn_radiation_monochromator graphite
_diffrn_radiation_probe x-ray
_diffrn_radiation_source 'fine-focus sealed tube'
_diffrn_radiation_type MoK\a
_diffrn_radiation_wavelength 0.71073
_diffrn_reflns_av_R_equivalents 0.0138
_diffrn_reflns_av_unetI/netI 0.0175
_diffrn_reflns_limit_h_max 22
_diffrn_reflns_limit_h_min -22
_diffrn_reflns_limit_k_max 6
_diffrn_reflns_limit_k_min -6
_diffrn_reflns_limit_l_max 15
_diffrn_reflns_limit_l_min -17
_diffrn_reflns_number 4725
_diffrn_reflns_theta_full 25
_diffrn_reflns_theta_max 28.57
_diffrn_reflns_theta_min 1.24
_exptl_absorpt_coefficient_mu 0.091
_exptl_absorpt_correction_type none
_exptl_crystal_colour colourless
_exptl_crystal_density_diffrn 1.395
_exptl_crystal_density_method 'not measured'
_exptl_crystal_description plates
_exptl_crystal_F_000 440
_exptl_crystal_size_max 0.5
_exptl_crystal_size_mid 0.2
_exptl_crystal_size_min 0.1
_refine_diff_density_max 0.4
_refine_diff_density_min -0.218
_refine_diff_density_rms 0.05
_refine_ls_extinction_coef 0.009(2)
_refine_ls_extinction_expression Fc^*^=kFc[1+0.001xFc^2^\l^3^/sin(2\q)]^-1/4^
_refine_ls_extinction_method SHELXL
_refine_ls_goodness_of_fit_ref 1.074
_refine_ls_hydrogen_treatment mixed
_refine_ls_matrix_type full
_refine_ls_number_parameters 154
_refine_ls_number_reflns 2347
_refine_ls_number_restraints 0
_refine_ls_restrained_S_all 1.074
_refine_ls_R_factor_all 0.0418
_refine_ls_R_factor_gt 0.0399
_refine_ls_shift/su_max 0
_refine_ls_shift/su_mean 0
_refine_ls_structure_factor_coef Fsqd
_refine_ls_weighting_details 'calc w=1/[\s^2^(Fo^2^)+(0.0530P)^2^+0.6157P] where P=(Fo^2^+2Fc^2^)/3'
_refine_ls_weighting_scheme calc
_refine_ls_wR_factor_gt 0.1061
_refine_ls_wR_factor_ref 0.1126
_reflns_number_gt 2244
_reflns_number_total 2347
_reflns_threshold_expression >2sigma(I)
_cod_data_source_file c2cp42686b_2.txt
_cod_data_source_block HPBI_II_90K
_cod_database_code 7215127

loop_
_symmetry_equiv_pos_as_xyz
'x, y, z'
'-x, y+1/2, -z+1/2'
'-x, -y, -z'
'x, -y-1/2, z-1/2'

loop_
_atom_site_label
_atom_site_type_symbol
_atom_site_fract_x
_atom_site_fract_y
_atom_site_fract_z
_atom_site_U_iso_or_equiv
_atom_site_adp_type
_atom_site_occupancy
_atom_site_symmetry_multiplicity
_atom_site_calc_flag
_atom_site_refinement_flags
H2N H 0.2592(11) -0.130(4) 0.8128(15) 0.037(5) Uiso 1 1 d .
H1O H 0.2558(13) -0.067(5) 0.4784(17) 0.053(6) Uiso 1 1 d .
N1 N 0.21785(6) 0.0700(2) 0.57651(8) 0.0158(2) Uani 1 1 d .
O1 O 0.29172(6) -0.1933(2) 0.45113(7) 0.0202(2) Uani 1 1 d .
C1 C 0.31956(7) -0.2987(2) 0.63853(9) 0.0151(2) Uani 1 1 d .
N2 N 0.23979(6) -0.0345(2) 0.74921(8) 0.0154(2) Uani 1 1 d .
C12 C 0.13965(7) 0.3108(3) 0.80004(10) 0.0180(3) Uani 1 1 d .
H12 H 0.1491 0.2664 0.8718 0.022 Uiso 1 1 calc R
C6 C 0.36379(7) -0.4607(3) 0.72215(10) 0.0176(3) Uani 1 1 d .
H6 H 0.3549 -0.4353 0.7901 0.021 Uiso 1 1 calc R
C8 C 0.16750(7) 0.2384(3) 0.62330(9) 0.0152(2) Uani 1 1 d .
C11 C 0.08368(7) 0.5163(3) 0.75587(10) 0.0199(3) Uani 1 1 d .
H11 H 0.0549 0.6123 0.7989 0.024 Uiso 1 1 calc R
C7 C 0.25948(7) -0.0898(2) 0.65425(9) 0.0150(2) Uani 1 1 d .
C4 C 0.43420(7) -0.6961(3) 0.60348(11) 0.0209(3) Uani 1 1 d .
H4 H 0.4725 -0.8277 0.592 0.025 Uiso 1 1 calc R
C13 C 0.18109(7) 0.1740(2) 0.73186(9) 0.0155(2) Uani 1 1 d .
C2 C 0.33359(7) -0.3412(3) 0.53592(9) 0.0168(3) Uani 1 1 d .
C3 C 0.39102(7) -0.5388(3) 0.51941(10) 0.0204(3) Uani 1 1 d .
H3 H 0.4004 -0.5653 0.4517 0.024 Uiso 1 1 calc R
C5 C 0.42053(7) -0.6581(3) 0.70519(10) 0.0199(3) Uani 1 1 d .
H5 H 0.4494 -0.7649 0.7614 0.024 Uiso 1 1 calc R
C9 C 0.11105(7) 0.4467(3) 0.58023(9) 0.0185(3) Uani 1 1 d .
H9 H 0.1017 0.4928 0.5086 0.022 Uiso 1 1 calc R
C10 C 0.06947(7) 0.5825(3) 0.64755(10) 0.0194(3) Uani 1 1 d .
H10 H 0.0312 0.7207 0.6203 0.023 Uiso 1 1 calc R

loop_
_atom_site_aniso_label
_atom_site_aniso_U_11
_atom_site_aniso_U_22
_atom_site_aniso_U_33
_atom_site_aniso_U_23
_atom_site_aniso_U_13
_atom_site_aniso_U_12
N1 0.0170(5) 0.0158(5) 0.0146(5) -0.0007(4) 0.0033(4) -0.0002(4)
O1 0.0247(5) 0.0225(5) 0.0139(4) -0.0010(3) 0.0052(3) 0.0036(4)
C1 0.0150(5) 0.0144(5) 0.0163(5) -0.0014(4) 0.0043(4) -0.0031(4)
N2 0.0169(5) 0.0164(5) 0.0136(5) 0.0005(4) 0.0047(4) -0.0010(4)
C12 0.0186(5) 0.0200(6) 0.0170(5) -0.0014(4) 0.0073(4) -0.0038(4)
C6 0.0175(5) 0.0176(6) 0.0178(5) -0.0003(4) 0.0043(4) -0.0028(4)
C8 0.0148(5) 0.0162(5) 0.0152(5) -0.0016(4) 0.0048(4) -0.0026(4)
C11 0.0193(6) 0.0190(6) 0.0233(6) -0.0042(5) 0.0086(5) -0.0022(4)
C7 0.0161(5) 0.0151(5) 0.0141(5) -0.0008(4) 0.0038(4) -0.0034(4)
C4 0.0175(6) 0.0170(6) 0.0288(7) -0.0028(5) 0.0062(5) -0.0001(4)
C13 0.0155(5) 0.0147(5) 0.0162(5) 0.0002(4) 0.0030(4) -0.0028(4)
C2 0.0179(5) 0.0163(5) 0.0165(5) -0.0014(4) 0.0041(4) -0.0034(4)
C3 0.0215(6) 0.0204(6) 0.0207(6) -0.0039(5) 0.0079(5) -0.0018(5)
C5 0.0175(6) 0.0173(6) 0.0238(6) 0.0020(5) 0.0020(4) -0.0005(4)
C9 0.0195(6) 0.0184(6) 0.0167(5) 0.0000(4) 0.0021(4) -0.0005(4)
C10 0.0158(5) 0.0180(6) 0.0243(6) -0.0010(5) 0.0043(4) 0.0002(4)

loop_
_atom_type_symbol
_atom_type_description
_atom_type_scat_dispersion_real
_atom_type_scat_dispersion_imag
_atom_type_scat_source
C C 0.003 0.002 'International Tables Vol C Tables 4.2.6.8 and 6.1.1.4'
H H 0 0 'International Tables Vol C Tables 4.2.6.8 and 6.1.1.4'
N N 0.006 0.003 'International Tables Vol C Tables 4.2.6.8 and 6.1.1.4'
O O 0.011 0.006 'International Tables Vol C Tables 4.2.6.8 and 6.1.1.4'

loop_
_geom_angle_atom_site_label_1
_geom_angle_atom_site_label_2
_geom_angle_atom_site_label_3
_geom_angle
C7 N1 C8 105.45(10)
C2 O1 H1O 106.2(13)
C6 C1 C2 118.65(11)
C6 C1 C7 122.08(11)
C2 C1 C7 119.27(11)
C7 N2 C13 107.15(10)
C7 N2 H2N 126.5(12)
C13 N2 H2N 126.2(12)
C11 C12 C13 116.84(11)
C11 C12 H12 121.6
C13 C12 H12 121.6
C5 C6 C1 121.00(11)
C5 C6 H6 119.5
C1 C6 H6 119.5
N1 C8 C9 130.85(11)
N1 C8 C13 109.10(10)
C9 C8 C13 120.04(11)
C12 C11 C10 121.41(11)
C12 C11 H11 119.3
C10 C11 H11 119.3
N1 C7 N2 112.42(10)
N1 C7 C1 123.15(10)
N2 C7 C1 124.42(10)
C3 C4 C5 120.38(12)
C3 C4 H4 119.8
C5 C4 H4 119.8
N2 C13 C12 131.79(11)
N2 C13 C8 105.88(10)
C12 C13 C8 122.33(11)
O1 C2 C3 118.43(11)
O1 C2 C1 121.45(11)
C3 C2 C1 120.12(11)
C4 C3 C2 120.17(11)
C4 C3 H3 119.9
C2 C3 H3 119.9
C6 C5 C4 119.67(11)
C6 C5 H5 120.2
C4 C5 H5 120.2
C10 C9 C8 117.84(11)
C10 C9 H9 121.1
C8 C9 H9 121.1
C9 C10 C11 121.54(12)
C9 C10 H10 119.2
C11 C10 H10 119.2

loop_
_geom_bond_atom_site_label_1
_geom_bond_atom_site_label_2
_geom_bond_distance
N1 C7 1.3283(15)
N1 C8 1.3908(15)
O1 C2 1.3604(15)
O1 H1O 0.97(2)
C1 C6 1.3994(16)
C1 C2 1.4103(16)
C1 C7 1.4567(16)
N2 C7 1.3633(14)
N2 C13 1.3771(15)
N2 H2N 0.932(19)
C12 C11 1.3855(18)
C12 C13 1.3941(16)
C12 H12 0.93
C6 C5 1.3845(17)
C6 H6 0.93
C8 C9 1.3962(17)
C8 C13 1.4052(16)
C11 C10 1.4034(18)
C11 H11 0.93
C4 C3 1.3849(18)
C4 C5 1.3938(18)
C4 H4 0.93
C2 C3 1.3915(17)
C3 H3 0.93
C5 H5 0.93
C9 C10 1.3851(17)
C9 H9 0.93
C10 H10 0.93
